data_2225694
loop_
_publ_author_name
'Guzei, Ilia A.'
'Spencer, Lara C.'
'Xiao, Lingyun'
'Burnette, Ronald R.'

_publ_section_title
;
 (1,4,7,10-Tetraoxacyclododecane)(trideuteroacetonitrile)lithium
 perchlorate
;
_journal_coeditor_code SI2247
_journal_issue 4
_journal_name_full 'Acta Crystallographica Section E'
_journal_page_first m440
_journal_page_last m441
_journal_paper_doi 10.1107/S1600536810009530
_journal_volume 66
_journal_year 2010
_chemical_formula_iupac '[Li (C8 H16 O4) (C2 D3 N)] Cl O4'
_chemical_formula_moiety 'C10 H16 D3 Li N O4 +, Cl O4 -'
_chemical_formula_sum 'C10 H16 Cl D3 Li N O8'
_chemical_formula_weight 323.65
_chemical_name_systematic
;
(1,4,7,10-Tetraoxacyclododecane)(trideuteroacetonitrile)lithium perchlorate
;
_space_group_IT_number 61
_symmetry_cell_setting orthorhombic
_symmetry_space_group_name_Hall '-P 2ac 2ab'
_symmetry_space_group_name_H-M 'P b c a'
_atom_sites_solution_hydrogens geom
_atom_sites_solution_primary direct
_atom_sites_solution_secondary difmap
_cell_angle_alpha 90.00
_cell_angle_beta 90.00
_cell_angle_gamma 90.00
_cell_formula_units_Z 8
_cell_length_a 12.1605(14)
_cell_length_b 12.6338(15)
_cell_length_c 19.870(2)
_cell_measurement_reflns_used 999
_cell_measurement_temperature 100(2)
_cell_measurement_theta_max 24.80
_cell_measurement_theta_min 2.54
_cell_volume 3052.7(6)
_computing_cell_refinement 'SAINT (Bruker, 2003)'
_computing_data_collection 'SMART (Bruker, 2003)'
_computing_data_reduction 'SAINT (Bruker, 2003)'
_computing_molecular_graphics 'SHELXTL (Sheldrick, 2008) and DIAMOND (Brandenburg, 1999)'
_computing_publication_material
;
SHELXTL (Sheldrick, 2008), <i>publCIF</i> (Westrip, 2010) and
<i>modiCIFer</i>
(Guzei, 2007)
;
_computing_structure_refinement 'SHELXTL (Sheldrick, 2008) and <i>FCF_filter</i> (Guzei, 2007)'
_computing_structure_solution 'SHELXTL (Sheldrick, 2008)'
_diffrn_ambient_temperature 100(2)
_diffrn_measured_fraction_theta_full 0.995
_diffrn_measured_fraction_theta_max 0.995
_diffrn_measurement_device_type 'Bruker CCD-1000 area-detector'
_diffrn_measurement_method '0.30\% \w and 0.4 \% \f scans'
_diffrn_radiation_monochromator graphite
_diffrn_radiation_source 'fine-focus sealed tube'
_diffrn_radiation_type 'Mo K\a'
_diffrn_radiation_wavelength 0.71073
_diffrn_reflns_av_R_equivalents 0.0298
_diffrn_reflns_av_sigmaI/netI 0.0170
_diffrn_reflns_limit_h_max 14
_diffrn_reflns_limit_h_min -14
_diffrn_reflns_limit_k_max 14
_diffrn_reflns_limit_k_min -14
_diffrn_reflns_limit_l_max 23
_diffrn_reflns_limit_l_min -23
_diffrn_reflns_number 20941
_diffrn_reflns_theta_full 24.80
_diffrn_reflns_theta_max 24.80
_diffrn_reflns_theta_min 2.54
_exptl_absorpt_coefficient_mu 0.285
_exptl_absorpt_correction_T_max 0.9452
_exptl_absorpt_correction_T_min 0.8946
_exptl_absorpt_correction_type multi-scan
_exptl_absorpt_process_details
;
(SADABS; Bruker, 2003)
;
_exptl_crystal_colour colourless
_exptl_crystal_density_diffrn 1.408
_exptl_crystal_density_method 'not measured'
_exptl_crystal_description block
_exptl_crystal_F_000 1360
_exptl_crystal_size_max 0.40
_exptl_crystal_size_mid 0.30
_exptl_crystal_size_min 0.20
_refine_diff_density_max 0.814
_refine_diff_density_min -0.359
_refine_ls_extinction_method none
_refine_ls_goodness_of_fit_ref 1.032
_refine_ls_hydrogen_treatment constr
_refine_ls_matrix_type full
_refine_ls_number_parameters 191
_refine_ls_number_reflns 2621
_refine_ls_number_restraints 0
_refine_ls_restrained_S_all 1.032
_refine_ls_R_factor_all 0.0859
_refine_ls_R_factor_gt 0.0726
_refine_ls_shift/su_max 0.024
_refine_ls_shift/su_mean 0.000
_refine_ls_structure_factor_coef Fsqd
_refine_ls_weighting_details
;
w=1/[\s^2^(Fo^2^)+(0.1041P)^2^+6.1747P] where P=(Fo^2^+2Fc^2^)/3
;
_refine_ls_weighting_scheme calc
_refine_ls_wR_factor_gt 0.1963
_refine_ls_wR_factor_ref 0.2143
_reflns_number_gt 2164
_reflns_number_total 2621
_reflns_threshold_expression I>2\s(I)
_cod_data_source_file si2247.cif
_cod_data_source_block I
_cod_database_code 2225694
_cod_database_fobs_code 2225694

loop_
_symmetry_equiv_pos_as_xyz
'x, y, z'
'-x+1/2, -y, z+1/2'
'-x, y+1/2, -z+1/2'
'x+1/2, -y+1/2, -z'
'-x, -y, -z'
'x-1/2, y, -z-1/2'
'x, -y-1/2, z-1/2'
'-x-1/2, y-1/2, z'

loop_
_atom_site_type_symbol
_atom_site_label
_atom_site_fract_x
_atom_site_fract_y
_atom_site_fract_z
_atom_site_U_iso_or_equiv
_atom_site_adp_type
_atom_site_calc_flag
_atom_site_refinement_flags
_atom_site_occupancy
_atom_site_disorder_assembly
_atom_site_disorder_group
Cl Cl1 0.13806(7) 0.22119(7) 0.03636(4) 0.0480(3) Uani d . 1 . .
O O1 0.0293(2) 0.1535(2) 0.28852(16) 0.0647(8) Uani d . 1 . .
O O2 0.2455(2) 0.1542(2) 0.27072(15) 0.0672(8) Uani d . 1 . .
O O3 0.2453(2) -0.0130(3) 0.35435(13) 0.0637(8) Uani d . 1 . .
O O4 0.0258(2) -0.0332(2) 0.34845(13) 0.0627(8) Uani d . 1 . .
O O5 0.2322(3) 0.1706(3) 0.06187(18) 0.0885(11) Uani d . 1 . .
O O6 0.1349(3) 0.2031(4) -0.03414(17) 0.1030(15) Uani d . 1 . .
O O7 0.1441(3) 0.3323(3) 0.0458(3) 0.1151(17) Uani d . 1 . .
O O8 0.0413(3) 0.1795(3) 0.06594(17) 0.0792(10) Uani d . 1 . .
N N1 0.1324(2) -0.0384(3) 0.19108(15) 0.0479(8) Uani d . 1 . .
Li Li1 0.1361(4) 0.0312(5) 0.2820(3) 0.0427(13) Uani d . 1 . .
C C1 0.0820(5) 0.2547(4) 0.2874(3) 0.0878(17) Uani d . 1 . .
H H1A 0.0332 0.3078 0.2662 0.105 Uiso calc R 1 . .
H H1B 0.0984 0.2782 0.3339 0.105 Uiso calc R 1 . .
C C2 0.1800(5) 0.2452(4) 0.2504(4) 0.0945(18) Uani d . 1 . .
H H2A 0.2242 0.3103 0.2563 0.113 Uiso calc R 1 . .
H H2B 0.1618 0.2387 0.2020 0.113 Uiso calc R 1 . .
C C3 0.3096(4) 0.1645(5) 0.3295(3) 0.0889(18) Uani d . 1 . .
H H3A 0.2669 0.2001 0.3654 0.107 Uiso calc R 1 . .
H H3B 0.3765 0.2068 0.3203 0.107 Uiso calc R 1 . .
C C4 0.3396(4) 0.0557(6) 0.3504(3) 0.0899(19) Uani d . 1 . .
H H4A 0.3927 0.0261 0.3176 0.108 Uiso calc R 1 . .
H H4B 0.3760 0.0584 0.3949 0.108 Uiso calc R 1 . .
C C5 0.1849(5) -0.0045(5) 0.4155(2) 0.0873(17) Uani d . 1 . .
H H5A 0.2286 -0.0337 0.4532 0.105 Uiso calc R 1 . .
H H5B 0.1688 0.0707 0.4253 0.105 Uiso calc R 1 . .
C C6 0.0857(5) -0.0617(5) 0.4086(2) 0.0805(15) Uani d . 1 . .
H H6A 0.0387 -0.0483 0.4484 0.097 Uiso calc R 1 . .
H H6B 0.1024 -0.1384 0.4073 0.097 Uiso calc R 1 . .
C C7 -0.0691(4) 0.0308(5) 0.3513(3) 0.0782(14) Uani d . 1 . .
H H7A -0.1077 0.0182 0.3944 0.094 Uiso calc R 1 . .
H H7B -0.1195 0.0107 0.3143 0.094 Uiso calc R 1 . .
C C8 -0.0425(4) 0.1423(4) 0.3456(2) 0.0767(14) Uani d . 1 . .
H H8A -0.1103 0.1844 0.3389 0.092 Uiso calc R 1 . .
H H8B -0.0055 0.1673 0.3870 0.092 Uiso calc R 1 . .
C C9 0.1229(3) -0.0579(3) 0.13610(17) 0.0405(8) Uani d . 1 . .
C C10 0.1084(4) -0.0830(4) 0.06532(18) 0.0582(10) Uani d . 1 . .
H D10A 0.0403 -0.1235 0.0594 0.087 Uiso calc R 1 . .
H D10B 0.1709 -0.1251 0.0496 0.087 Uiso calc R 1 . .
H D10C 0.1040 -0.0173 0.0392 0.087 Uiso calc R 1 . .

loop_
_atom_site_aniso_label
_atom_site_aniso_U_11
_atom_site_aniso_U_22
_atom_site_aniso_U_33
_atom_site_aniso_U_12
_atom_site_aniso_U_13
_atom_site_aniso_U_23
Cl1 0.0511(6) 0.0499(6) 0.0430(6) -0.0013(4) 0.0001(4) 0.0025(4)
O1 0.0504(16) 0.0519(16) 0.092(2) 0.0035(12) 0.0154(15) 0.0002(15)
O2 0.0497(15) 0.0672(18) 0.085(2) -0.0098(13) 0.0005(15) -0.0171(15)
O3 0.0570(17) 0.089(2) 0.0449(14) 0.0253(15) -0.0082(12) -0.0116(14)
O4 0.0598(17) 0.082(2) 0.0460(15) -0.0077(15) 0.0056(13) 0.0086(13)
O5 0.071(2) 0.102(3) 0.093(2) 0.0072(19) -0.0286(19) 0.019(2)
O6 0.089(3) 0.175(5) 0.0449(19) 0.010(3) -0.0026(16) -0.001(2)
O7 0.095(3) 0.057(2) 0.193(5) -0.0080(19) 0.038(3) -0.019(3)
O8 0.072(2) 0.091(2) 0.075(2) -0.0203(18) 0.0178(16) 0.0094(18)
N1 0.0537(18) 0.0506(18) 0.0395(17) -0.0010(13) 0.0001(13) -0.0062(13)
Li1 0.044(3) 0.049(3) 0.034(3) 0.002(2) -0.002(2) -0.007(2)
C1 0.082(4) 0.054(3) 0.128(5) 0.010(3) 0.006(3) 0.013(3)
C2 0.103(4) 0.060(3) 0.121(5) -0.015(3) 0.030(4) 0.010(3)
C3 0.059(3) 0.114(5) 0.093(4) -0.029(3) 0.004(3) -0.044(3)
C4 0.045(2) 0.143(6) 0.081(3) 0.017(3) -0.021(2) -0.037(4)
C5 0.089(4) 0.130(5) 0.043(2) 0.027(4) -0.006(2) 0.000(3)
C6 0.106(4) 0.088(4) 0.047(2) -0.012(3) 0.002(3) 0.013(2)
C7 0.057(3) 0.111(4) 0.067(3) -0.014(3) 0.012(2) 0.001(3)
C8 0.054(3) 0.099(4) 0.077(3) 0.020(3) 0.017(2) -0.017(3)
C9 0.0419(18) 0.0396(18) 0.0401(19) 0.0004(14) -0.0002(14) -0.0042(14)
C10 0.075(3) 0.064(2) 0.0359(19) 0.005(2) -0.0047(18) -0.0088(17)

loop_
_atom_type_symbol
_atom_type_description
_atom_type_scat_dispersion_real
_atom_type_scat_dispersion_imag
_atom_type_scat_source
C C 0.0033 0.0016 'International Tables Vol C Tables 4.2.6.8 and 6.1.1.4'
H H 0.0000 0.0000 'International Tables Vol C Tables 4.2.6.8 and 6.1.1.4'
Li Li -0.0003 0.0001 'International Tables Vol C Tables 4.2.6.8 and 6.1.1.4'
O O 0.0106 0.0060 'International Tables Vol C Tables 4.2.6.8 and 6.1.1.4'
Cl Cl 0.1484 0.1585 'International Tables Vol C Tables 4.2.6.8 and 6.1.1.4'
N N 0.0061 0.0033 'International Tables Vol C Tables 4.2.6.8 and 6.1.1.4'

loop_
_geom_angle_atom_site_label_1
_geom_angle_atom_site_label_2
_geom_angle_atom_site_label_3
_geom_angle_site_symmetry_1
_geom_angle_site_symmetry_3
_geom_angle
_geom_angle_publ_flag
O5 Cl1 O8 . . 111.0(2) ?
O5 Cl1 O7 . . 111.1(3) ?
O8 Cl1 O7 . . 110.9(2) ?
O5 Cl1 O6 . . 107.7(2) ?
O8 Cl1 O6 . . 109.1(2) ?
O7 Cl1 O6 . . 106.9(3) ?
C1 O1 C8 . . 111.9(4) ?
C1 O1 Li1 . . 113.2(3) ?
C8 O1 Li1 . . 111.4(3) ?
C3 O2 C2 . . 117.3(4) ?
C3 O2 Li1 . . 109.7(3) ?
C2 O2 Li1 . . 105.8(3) ?
C5 O3 C4 . . 114.3(4) ?
C5 O3 Li1 . . 104.2(3) ?
C4 O3 Li1 . . 108.4(3) ?
C7 O4 C6 . . 121.5(4) ?
C7 O4 Li1 . . 109.4(3) ?
C6 O4 Li1 . . 107.6(3) ?
C9 N1 Li1 . . 166.0(4) ?
N1 Li1 O1 . . 112.2(3) ?
N1 Li1 O3 . . 121.9(3) ?
O1 Li1 O3 . . 125.7(3) ?
N1 Li1 O4 . . 113.0(3) ?
O1 Li1 O4 . . 80.9(2) ?
O3 Li1 O4 . . 82.1(2) ?
N1 Li1 O2 . . 104.3(3) ?
O1 Li1 O2 . . 81.1(2) ?
O3 Li1 O2 . . 82.1(2) ?
O4 Li1 O2 . . 142.4(3) ?
C2 C1 O1 . . 108.1(4) ?
C2 C1 H1A . . 110.1 ?
O1 C1 H1A . . 110.1 ?
C2 C1 H1B . . 110.1 ?
O1 C1 H1B . . 110.1 ?
H1A C1 H1B . . 108.4 ?
C1 C2 O2 . . 112.8(4) ?
C1 C2 H2A . . 109.0 ?
O2 C2 H2A . . 109.0 ?
C1 C2 H2B . . 109.0 ?
O2 C2 H2B . . 109.0 ?
H2A C2 H2B . . 107.8 ?
O2 C3 C4 . . 106.3(4) ?
O2 C3 H3A . . 110.5 ?
C4 C3 H3A . . 110.5 ?
O2 C3 H3B . . 110.5 ?
C4 C3 H3B . . 110.5 ?
H3A C3 H3B . . 108.7 ?
O3 C4 C3 . . 112.3(4) ?
O3 C4 H4A . . 109.2 ?
C3 C4 H4A . . 109.2 ?
O3 C4 H4B . . 109.2 ?
C3 C4 H4B . . 109.2 ?
H4A C4 H4B . . 107.9 ?
C6 C5 O3 . . 108.6(4) ?
C6 C5 H5A . . 110.0 ?
O3 C5 H5A . . 110.0 ?
C6 C5 H5B . . 110.0 ?
O3 C5 H5B . . 110.0 ?
H5A C5 H5B . . 108.4 ?
C5 C6 O4 . . 112.5(4) ?
C5 C6 H6A . . 109.1 ?
O4 C6 H6A . . 109.1 ?
C5 C6 H6B . . 109.1 ?
O4 C6 H6B . . 109.1 ?
H6A C6 H6B . . 107.8 ?
O4 C7 C8 . . 111.8(4) ?
O4 C7 H7A . . 109.2 ?
C8 C7 H7A . . 109.2 ?
O4 C7 H7B . . 109.2 ?
C8 C7 H7B . . 109.2 ?
H7A C7 H7B . . 107.9 ?
O1 C8 C7 . . 107.0(4) ?
O1 C8 H8A . . 110.3 ?
C7 C8 H8A . . 110.3 ?
O1 C8 H8B . . 110.3 ?
C7 C8 H8B . . 110.3 ?
H8A C8 H8B . . 108.6 ?
N1 C9 C10 . . 178.9(4) ?
C9 C10 D10A . . 109.5 ?
C9 C10 D10B . . 109.5 ?
D10A C10 D10B . . 109.5 ?
C9 C10 D10C . . 109.5 ?
D10A C10 D10C . . 109.5 ?
D10B C10 D10C . . 109.5 ?

loop_
_geom_bond_atom_site_label_1
_geom_bond_atom_site_label_2
_geom_bond_site_symmetry_2
_geom_bond_distance
_geom_bond_publ_flag
Cl1 O5 . 1.406(3) ?
Cl1 O8 . 1.416(3) ?
Cl1 O7 . 1.418(4) ?
Cl1 O6 . 1.420(4) ?
O1 C1 . 1.430(6) ?
O1 C8 . 1.439(5) ?
O1 Li1 . 2.022(6) yes
O2 C3 . 1.411(6) ?
O2 C2 . 1.456(7) ?
O2 Li1 . 2.058(6) yes
O3 C5 . 1.424(5) ?
O3 C4 . 1.440(7) ?
O3 Li1 . 2.036(6) yes
O4 C7 . 1.411(6) ?
O4 C6 . 1.444(6) ?
O4 Li1 . 2.050(6) yes
N1 C9 . 1.126(4) ?
N1 Li1 . 2.010(6) yes
C1 C2 . 1.405(8) ?
C1 H1A . 0.9900 ?
C1 H1B . 0.9900 ?
C2 H2A . 0.9900 ?
C2 H2B . 0.9900 ?
C3 C4 . 1.481(9) ?
C3 H3A . 0.9900 ?
C3 H3B . 0.9900 ?
C4 H4A . 0.9900 ?
C4 H4B . 0.9900 ?
C5 C6 . 1.413(8) ?
C5 H5A . 0.9900 ?
C5 H5B . 0.9900 ?
C6 H6A . 0.9900 ?
C6 H6B . 0.9900 ?
C7 C8 . 1.449(7) ?
C7 H7A . 0.9900 ?
C7 H7B . 0.9900 ?
C8 H8A . 0.9900 ?
C8 H8B . 0.9900 ?
C9 C10 . 1.452(5) ?
C10 D10A . 0.9800 ?
C10 D10B . 0.9800 ?
C10 D10C . 0.9800 ?

loop_
_geom_torsion_atom_site_label_1
_geom_torsion_atom_site_label_2
_geom_torsion_atom_site_label_3
_geom_torsion_atom_site_label_4
_geom_torsion_site_symmetry_1
_geom_torsion_site_symmetry_2
_geom_torsion_site_symmetry_3
_geom_torsion_site_symmetry_4
_geom_torsion
_geom_torsion_publ_flag
C9 N1 Li1 O1 . . . . 25.1(15) ?
C9 N1 Li1 O3 . . . . -150.4(12) ?
C9 N1 Li1 O4 . . . . 114.5(13) ?
C9 N1 Li1 O2 . . . . -60.9(14) ?
C1 O1 Li1 N1 . . . . -106.3(4) ?
C8 O1 Li1 N1 . . . . 126.6(4) ?
C1 O1 Li1 O3 . . . . 69.1(5) ?
C8 O1 Li1 O3 . . . . -58.0(5) ?
C1 O1 Li1 O4 . . . . 142.5(4) ?
C8 O1 Li1 O4 . . . . 15.4(3) ?
C1 O1 Li1 O2 . . . . -4.4(4) ?
C8 O1 Li1 O2 . . . . -131.5(3) ?
C5 O3 Li1 N1 . . . . -143.2(4) ?
C4 O3 Li1 N1 . . . . 94.7(4) ?
C5 O3 Li1 O1 . . . . 41.8(5) ?
C4 O3 Li1 O1 . . . . -80.3(4) ?
C5 O3 Li1 O4 . . . . -31.0(4) ?
C4 O3 Li1 O4 . . . . -153.1(3) ?
C5 O3 Li1 O2 . . . . 114.8(4) ?
C4 O3 Li1 O2 . . . . -7.3(3) ?
C7 O4 Li1 N1 . . . . -99.2(4) ?
C6 O4 Li1 N1 . . . . 126.9(4) ?
C7 O4 Li1 O1 . . . . 11.2(3) ?
C6 O4 Li1 O1 . . . . -122.7(3) ?
C7 O4 Li1 O3 . . . . 139.4(3) ?
C6 O4 Li1 O3 . . . . 5.5(4) ?
C7 O4 Li1 O2 . . . . 73.5(6) ?
C6 O4 Li1 O2 . . . . -60.4(6) ?
C3 O2 Li1 N1 . . . . -141.5(4) ?
C2 O2 Li1 N1 . . . . 91.0(4) ?
C3 O2 Li1 O1 . . . . 107.7(3) ?
C2 O2 Li1 O1 . . . . -19.7(4) ?
C3 O2 Li1 O3 . . . . -20.5(4) ?
C2 O2 Li1 O3 . . . . -147.9(3) ?
C3 O2 Li1 O4 . . . . 45.4(6) ?
C2 O2 Li1 O4 . . . . -82.0(6) ?
C8 O1 C1 C2 . . . . 155.6(5) ?
Li1 O1 C1 C2 . . . . 28.7(6) ?
O1 C1 C2 O2 . . . . -48.1(7) ?
C3 O2 C2 C1 . . . . -79.4(6) ?
Li1 O2 C2 C1 . . . . 43.3(6) ?
C2 O2 C3 C4 . . . . 163.1(4) ?
Li1 O2 C3 C4 . . . . 42.5(5) ?
C5 O3 C4 C3 . . . . -82.2(5) ?
Li1 O3 C4 C3 . . . . 33.5(5) ?
O2 C3 C4 O3 . . . . -51.2(6) ?
C4 O3 C5 C6 . . . . 170.3(5) ?
Li1 O3 C5 C6 . . . . 52.2(5) ?
O3 C5 C6 O4 . . . . -51.1(6) ?
C7 O4 C6 C5 . . . . -104.8(5) ?
Li1 O4 C6 C5 . . . . 22.3(6) ?
C6 O4 C7 C8 . . . . 90.0(5) ?
Li1 O4 C7 C8 . . . . -36.3(5) ?
C1 O1 C8 C7 . . . . -165.9(4) ?
Li1 O1 C8 C7 . . . . -38.0(5) ?
O4 C7 C8 O1 . . . . 49.2(5) ?
Li1 N1 C9 C10 . . . . -7E1(2) ?
